data_7705546
loop_
_publ_author_name
'Pan, Xun'
'Kuang, Xiao-Nan'
'Zhu, Ning'
'Wang, Guo'
'Yang, Yu-Ping'
'Liu, Jian-Ming'
'Li, Zhong-Feng'
'Xin, Xiu-Lan'
'Han, Hong-Liang'
'Jin, Qiong-Hua'
'Ren, Zhi-Gang'
'Zhang, Jiang-Wei'

_publ_section_title
;
 Terahertz time-domain absorption spectra of Cu(I) complexes bearing
 tetraphosphine ligands: the bridge between the C-H\p and \p\p
 interactions and photoluminescence properties.
;
_journal_issue 42
_journal_name_full 'Dalton transactions (Cambridge, England : 2003)'
_journal_page_first 14941
_journal_page_last 14950
_journal_paper_doi 10.1039/d0dt02542a
_journal_volume 49
_journal_year 2020
_chemical_formula_moiety 'C106 H84 Cu2 N6 P4, 2(Cl O4), 3(C H2 Cl2)'
_chemical_formula_sum 'C109 H90 Cl8 Cu2 N6 O8 P4'
_chemical_formula_weight 2146.52
_space_group_crystal_system triclinic
_space_group_IT_number 2
_space_group_name_Hall '-P 1'
_space_group_name_H-M_alt 'P -1'
_symmetry_Int_Tables_number 2
_audit_creation_date 2020-09-10
_audit_creation_method
;
Olex2 1.3-dev
(compiled 2020.07.31 svn.rc2a77460 for OlexSys, GUI svn.r5830)
;
_audit_update_record
;
2020-09-24 deposited with the CCDC.	2020-09-30 downloaded from the CCDC.
;
_cell_angle_alpha 71.4901(12)
_cell_angle_beta 65.5328(15)
_cell_angle_gamma 64.5233(15)
_cell_formula_units_Z 1
_cell_length_a 13.6176(3)
_cell_length_b 13.86960(18)
_cell_length_c 16.3807(2)
_cell_measurement_reflns_used 8676
_cell_measurement_temperature 100.01
_cell_measurement_theta_max 73.6620
_cell_measurement_theta_min 5.5620
_cell_volume 2505.37(8)
_computing_cell_refinement 'CrysAlisPro 1.171.39.33c (Rigaku OD, 2017)'
_computing_data_collection 'CrysAlisPro 1.171.39.33c (Rigaku OD, 2017)'
_computing_data_reduction 'CrysAlisPro 1.171.39.33c (Rigaku OD, 2017)'
_computing_molecular_graphics 'Olex2 1.3-dev (Dolomanov et al., 2009)'
_computing_publication_material 'Olex2 1.3-dev (Dolomanov et al., 2009)'
_computing_structure_refinement 'olex2.refine 1.3-dev (Bourhis et al., 2015)'
_computing_structure_solution 'A short history of SHELX (Sheldrick, 2007)/Bruker'
_diffrn_ambient_temperature 100.01
_diffrn_measured_fraction_theta_full 0.9949
_diffrn_measured_fraction_theta_max 0.9647
_diffrn_measurement_details
;
List of Runs (angles in degrees, time in seconds):

  # Type    Start    End  Width  t~exp~   \w     \q     \k     \f   Frames
#--------------------------------------------------------------------------
  1  \w    -89.00  22.00   0.50    0.50    --    0.00 -57.00  90.00  222
  2  \w    -13.00  42.00   0.50    0.50    --    0.00  19.00-120.00  110
  3  \w    -72.00 -46.00   0.50    0.50    --    0.00 -57.00   0.00   52
  4  \w     41.00  67.00   0.50    0.50    --    0.00  77.00-120.00   52
  5  \w    -17.00  64.00   0.50    0.50    --    0.00  19.00 -30.00  162
  6  \w    -43.00  22.00   0.50    0.50    --    0.00 -57.00   0.00  130
  7  \w     22.00  67.00   0.50    1.50    --   94.60 -82.00 -30.00   90
  8  \w      6.00 118.00   0.50    1.50    --   94.60 -15.00-180.00  224
  9  \w     74.00 126.00   0.50    1.50    --   94.60 -82.00 -90.00  104
 10  \w    128.00 162.00   0.50    1.50    --   94.60  30.00-120.00   68
 11  \w     46.00 126.00   0.50    1.50    --   94.60 -82.00  30.00  160
 12  \w     64.00  99.00   0.50    1.50    --   94.60 -82.00 150.00   70
 13  \w      8.00 126.00   0.50    1.50    --   94.60 -82.00-180.00  236
 14  \w      5.00 112.00   0.50    1.50    --   94.60 -15.00 -60.00  214
 15  \w      7.00 118.00   0.50    1.50    --   94.60 -15.00  60.00  222
 16  \w      5.00 126.00   0.50    1.50    --   94.60 -82.00-120.00  242
 17  \w     22.00 107.00   0.50    1.50    --   94.60 -61.00  30.00  170
 18  \w     53.00  79.00   0.50    1.50    --   94.60 -61.00-180.00   52
 19  \w     84.00 109.00   0.50    1.50    --   94.60 -82.00 -30.00   50
 20  \w     86.00 125.00   0.50    1.50    --   94.60 -82.00  90.00   78
 21  \w     81.00 107.00   0.50    1.50    --   94.60  30.00-120.00   52
 22  \w     19.00  69.00   0.50    1.50    --   94.60 -45.00  90.00  100
 23  \w     29.00  69.00   0.50    1.50    --   94.60 -82.00 -90.00   80
 24  \w     25.00 105.00   0.50    1.50    --   94.60 -30.00 -90.00  160
;
_diffrn_measurement_device 'four-circle diffractometer'
_diffrn_measurement_device_type 'XtaLAB AFC12 (RINC): Kappa dual home/near'
_diffrn_measurement_method '\w scans'
_diffrn_radiation_type 'Cu K\a'
_diffrn_radiation_wavelength 1.54184
_diffrn_reflns_av_R_equivalents 0.0442
_diffrn_reflns_av_unetI/netI 0.0384
_diffrn_reflns_Laue_measured_fraction_full 0.9949
_diffrn_reflns_Laue_measured_fraction_max 0.9647
_diffrn_reflns_limit_h_max 9
_diffrn_reflns_limit_h_min -16
_diffrn_reflns_limit_k_max 15
_diffrn_reflns_limit_k_min -17
_diffrn_reflns_limit_l_max 18
_diffrn_reflns_limit_l_min -20
_diffrn_reflns_number 29293
_diffrn_reflns_point_group_measured_fraction_full 0.9949
_diffrn_reflns_point_group_measured_fraction_max 0.9647
_diffrn_reflns_theta_full 67.6840
_diffrn_reflns_theta_max 74.03
_diffrn_reflns_theta_min 3.80
_exptl_absorpt_coefficient_mu 3.581
_exptl_absorpt_correction_T_max 0.627
_exptl_absorpt_correction_T_min 0.375
_exptl_absorpt_correction_type multi-scan
_exptl_absorpt_process_details
;
CrysAlisPro 1.171.39.33c (Rigaku Oxford Diffraction, 2017)
Empirical absorption correction using spherical harmonics,
 implemented in SCALE3 ABSPACK scaling algorithm.
;
_exptl_crystal_colour 'clear yellowish yellow'
_exptl_crystal_density_diffrn 1.412
_exptl_crystal_description block
_exptl_crystal_F_000 1102.317
_exptl_crystal_size_max 0.2
_exptl_crystal_size_mid 0.2
_exptl_crystal_size_min 0.2
_refine_diff_density_max 0.7421
_refine_diff_density_min -0.7716
_refine_diff_density_rms 0.0628
_refine_ls_d_res_high 0.8019
_refine_ls_d_res_low 11.6290
_refine_ls_goodness_of_fit_ref 1.0324
_refine_ls_hydrogen_treatment constr
_refine_ls_matrix_type full
_refine_ls_number_constraints 83
_refine_ls_number_parameters 623
_refine_ls_number_reflns 9828
_refine_ls_number_restraints 56
_refine_ls_restrained_S_all 1.0293
_refine_ls_R_factor_all 0.0409
_refine_ls_R_factor_gt 0.0386
_refine_ls_shift/su_max 0.0029
_refine_ls_shift/su_mean 0.0001
_refine_ls_structure_factor_coef Fsqd
_refine_ls_weighting_details 'w=1/[\s^2^(Fo^2^)+(0.0529P)^2^+1.5259P] where P=(Fo^2^+2Fc^2^)/3'
_refine_ls_weighting_scheme calc
_refine_ls_wR_factor_gt 0.1050
_refine_ls_wR_factor_ref 0.1067
_reflns_Friedel_coverage 0.0
_reflns_limit_h_max 16
_reflns_limit_h_min -14
_reflns_limit_k_max 17
_reflns_limit_k_min -16
_reflns_limit_l_max 20
_reflns_limit_l_min 0
_reflns_number_gt 9057
_reflns_number_total 9828
_reflns_threshold_expression I>=2u(I)
_cod_data_source_file d0dt02542a6.cif
_cod_data_source_block exp_1064
_cod_depositor_comments 'Adding full bibliography for 7705544--7705547.cif.'
_cod_original_cell_volume 2505.36(8)
_cod_original_formula_sum 'C109 Cl8 Cu2 H90 N6 O8 P4 '
_cod_database_code 7705546
_olex2_refinement_description
;
1. Fixed Uiso
 At 1.2 times of:
  All C(H) groups, All C(H,H) groups
2. Restrained distances
 Cl1-O2 \\sim Cl1a-O2a
 with sigma of 0.02
 Cl1-O4 \\sim Cl1a-O4a
 with sigma of 0.02
 Cl1-O3 \\sim Cl1a-O3a
 with sigma of 0.02
 Cl1-O1 \\sim Cl1a-O1a
 with sigma of 0.02
 O2-O4 \\sim O2a-O4a
 with sigma of 0.04
 O2-O3 \\sim O2a-O3a
 with sigma of 0.04
 O2-O1 \\sim O2a-O1a
 with sigma of 0.04
 O4-O3 \\sim O4a-O3a
 with sigma of 0.04
 O4-O1 \\sim O4a-O1a
 with sigma of 0.04
 O3-O1 \\sim O3a-O1a
 with sigma of 0.04
3. Rigid body (RIGU) restrains
 Cl1, O2, O4, O3, O1
 with sigma for 1-2 distances of 0.001 and sigma for 1-3 distances of 0.001
 O1, Cl1, O2, O4, O3
 with sigma for 1-2 distances of 0.01 and sigma for 1-3 distances of 0.01
 Cl1a, O2a, O4a, O3a, O1a
 with sigma for 1-2 distances of 0.01 and sigma for 1-3 distances of 0.01
4. Others
 Sof(Cl1a)=Sof(O2a)=Sof(O4a)=Sof(O3a)=Sof(O1a)=1-FVAR(1)
 Sof(Cl1)=Sof(O2)=Sof(O4)=Sof(O3)=Sof(O1)=FVAR(1)
5.a Secondary CH2 refined with riding coordinates:
 C38(H38a,H38b), C25(H25a,H25b)
5.b Aromatic/amide H refined with riding coordinates:
 C52(H52), C12(H12), C53(H53), C6(H6), C37(H37), C11(H11), C33(H33), C1(H1),
 C2(H2), C14(H14), C7(H7), C27(H27), C50(H50), C44(H44), C18(H18), C15(H15),
 C40(H40), C20(H20), C43(H43), C36(H36), C28(H28), C42(H42), C46(H46), C35(H35),
  C16(H16), C17(H17), C34(H34), C49(H49), C24(H24), C41(H41), C48(H48),
 C30(H30), C23(H23), C31(H31), C29(H29), C47(H47), C21(H21), C22(H22)
;
_smtbx_masks_void_probe_radius 1.2
_smtbx_masks_void_truncation_radius 1.2
_olex2_submission_special_instructions 'No special instructions were received'
_oxdiff_exptl_absorpt_empirical_details
;
Empirical correction (ABSPACK) includes:
- Absorption correction using spherical harmonics
- Frame scaling
;

loop_
_space_group_symop_id
_space_group_symop_operation_xyz
1 x,y,z
2 -x,-y,-z

loop_
_atom_site_label
_atom_site_type_symbol
_atom_site_fract_x
_atom_site_fract_y
_atom_site_fract_z
_atom_site_U_iso_or_equiv
_atom_site_adp_type
_atom_site_occupancy
_atom_site_refinement_flags_posn
_atom_site_refinement_flags_adp
_atom_site_disorder_group
Cu1 Cu 0.66941(2) 0.498402(19) 0.711484(16) 0.02152(7) Uani 1.000000 . . .
P1 P 0.48326(4) 0.58769(3) 0.71993(3) 0.02096(10) Uani 1.000000 . . .
P2 P 0.71515(4) 0.61643(3) 0.74018(3) 0.02114(10) Uani 1.000000 . . .
Cl1 Cl 0.3678(8) 1.0121(9) 0.7660(9) 0.0383(18) Uani 0.223(13) D U 1
N1 N 0.74590(13) 0.42077(12) 0.60034(10) 0.0227(3) Uani 1.000000 . . .
N2 N 0.70151(13) 0.34130(12) 0.77761(10) 0.0221(3) Uani 1.000000 . . .
N3 N 0.48290(13) 0.67419(12) 0.85207(10) 0.0227(3) Uani 1.000000 . . .
C5 C 0.76200(14) 0.31257(14) 0.62526(11) 0.0207(3) Uani 1.000000 . . .
O2 O 0.3742(19) 0.9413(15) 0.8562(13) 0.045(3) Uani 0.223(13) D U 1
C52 C 0.42808(15) 0.51860(15) 0.95268(12) 0.0240(3) Uani 1.000000 . . .
H52 H 0.37834(15) 0.53014(15) 0.92086(12) 0.0288(4) Uiso 1.000000 R . .
C51 C 0.49255(15) 0.58626(14) 0.92397(11) 0.0223(3) Uani 1.000000 . . .
C9 C 0.73469(14) 0.27058(14) 0.72160(11) 0.0209(3) Uani 1.000000 . . .
C32 C 0.38108(16) 0.51861(15) 0.75326(11) 0.0244(4) Uani 1.000000 . . .
C4 C 0.80129(15) 0.24371(14) 0.56262(12) 0.0222(3) Uani 1.000000 . . .
C38 C 0.57796(15) 0.71467(14) 0.80393(12) 0.0236(3) Uani 1.000000 . . .
H38a H 0.59363(15) 0.73568(14) 0.84847(12) 0.0283(4) Uiso 1.000000 R . .
H38b H 0.55408(15) 0.78090(14) 0.76025(12) 0.0283(4) Uiso 1.000000 R . .
C12 C 0.67777(16) 0.30355(15) 0.86672(12) 0.0259(4) Uani 1.000000 . . .
H12 H 0.65939(16) 0.35081(15) 0.90612(12) 0.0310(4) Uiso 1.000000 R . .
C25 C 0.41367(15) 0.68896(14) 0.79880(12) 0.0239(3) Uani 1.000000 . . .
H25a H 0.39899(15) 0.76290(14) 0.76250(12) 0.0287(4) Uiso 1.000000 R . .
H25b H 0.33852(15) 0.68286(14) 0.84054(12) 0.0287(4) Uiso 1.000000 R . .
C53 C 0.56491(15) 0.56485(15) 0.97353(12) 0.0241(4) Uani 1.000000 . . .
H53 H 0.61031(15) 0.60882(15) 0.95596(12) 0.0290(4) Uiso 1.000000 R . .
C39 C 0.80395(15) 0.56447(15) 0.81361(12) 0.0249(4) Uani 1.000000 . . .
C13 C 0.87005(16) 0.22463(15) 0.39580(12) 0.0250(4) Uani 1.000000 . . .
C10 C 0.70583(16) 0.12640(15) 0.84957(12) 0.0267(4) Uani 1.000000 . . .
C6 C 0.81567(16) 0.13118(14) 0.59729(12) 0.0260(4) Uani 1.000000 . . .
H6 H 0.84793(16) 0.08246(14) 0.55571(12) 0.0311(4) Uiso 1.000000 R . .
C8 C 0.74060(15) 0.16170(14) 0.75374(12) 0.0237(3) Uani 1.000000 . . .
C37 C 0.26327(17) 0.57513(17) 0.76822(13) 0.0306(4) Uani 1.000000 . . .
H37 H 0.23431(17) 0.65204(17) 0.76004(13) 0.0367(5) Uiso 1.000000 R . .
C3 C 0.82649(15) 0.28955(15) 0.46859(12) 0.0237(3) Uani 1.000000 . . .
C11 C 0.67866(17) 0.19803(15) 0.90474(12) 0.0285(4) Uani 1.000000 . . .
H11 H 0.66056(17) 0.17516(15) 0.96874(12) 0.0342(5) Uiso 1.000000 R . .
C33 C 0.42150(17) 0.40608(16) 0.76546(13) 0.0292(4) Uani 1.000000 . . .
H33 H 0.50111(17) 0.36702(16) 0.75623(13) 0.0350(5) Uiso 1.000000 R . .
C26 C 0.47825(16) 0.66740(15) 0.60815(12) 0.0259(4) Uani 1.000000 . . .
C45 C 0.78194(16) 0.70612(15) 0.64637(12) 0.0265(4) Uani 1.000000 . . .
O4 O 0.3239(9) 1.1220(12) 0.7811(12) 0.034(2) Uani 0.223(13) D U 1
C1 C 0.76817(16) 0.46182(15) 0.51243(12) 0.0259(4) Uani 1.000000 . . .
H1 H 0.75598(16) 0.53717(15) 0.49416(12) 0.0311(4) Uiso 1.000000 R . .
C2 C 0.80883(17) 0.39924(15) 0.44527(12) 0.0273(4) Uani 1.000000 . . .
H2 H 0.82443(17) 0.43246(15) 0.38307(12) 0.0327(5) Uiso 1.000000 R . .
C19 C 0.69128(18) 0.01947(15) 0.89204(12) 0.0311(4) Uani 1.000000 . . .
C14 C 0.97000(17) 0.22909(16) 0.32302(13) 0.0299(4) Uani 1.000000 . . .
H14 H 1.01092(17) 0.27047(16) 0.32207(13) 0.0358(5) Uiso 1.000000 R . .
C7 C 0.78429(17) 0.09278(15) 0.68801(12) 0.0270(4) Uani 1.000000 . . .
H7 H 0.79139(17) 0.01860(15) 0.70848(12) 0.0324(4) Uiso 1.000000 R . .
C27 C 0.46287(17) 0.62667(16) 0.54842(13) 0.0302(4) Uani 1.000000 . . .
H27 H 0.44442(17) 0.56242(16) 0.56901(13) 0.0363(5) Uiso 1.000000 R . .
C50 C 0.87725(17) 0.65852(18) 0.57608(14) 0.0334(4) Uani 1.000000 . . .
H50 H 0.90484(17) 0.58232(18) 0.57877(14) 0.0400(5) Uiso 1.000000 R . .
C44 C 0.81882(17) 0.63285(16) 0.85132(14) 0.0301(4) Uani 1.000000 . . .
H44 H 0.79193(17) 0.70902(16) 0.83172(14) 0.0361(5) Uiso 1.000000 R . .
C18 C 0.81104(18) 0.16376(15) 0.39586(13) 0.0294(4) Uani 1.000000 . . .
H18 H 0.74326(18) 0.15992(15) 0.44501(13) 0.0353(5) Uiso 1.000000 R . .
C15 C 1.00965(19) 0.17326(18) 0.25214(14) 0.0371(5) Uani 1.000000 . . .
H15 H 1.07766(19) 0.17644(18) 0.20302(14) 0.0445(6) Uiso 1.000000 R . .
C40 C 0.84960(17) 0.45320(16) 0.83978(14) 0.0324(4) Uani 1.000000 . . .
H40 H 0.84278(17) 0.40583(16) 0.81297(14) 0.0389(5) Uiso 1.000000 R . .
C20 C 0.6153(2) -0.00678(17) 0.87364(14) 0.0367(5) Uani 1.000000 . . .
H20 H 0.5819(2) 0.03851(17) 0.82777(14) 0.0440(6) Uiso 1.000000 R . .
C43 C 0.87233(19) 0.59013(19) 0.91677(15) 0.0382(5) Uani 1.000000 . . .
H43 H 0.88059(19) 0.63708(19) 0.94302(15) 0.0458(6) Uiso 1.000000 R . .
C36 C 0.18897(19) 0.5188(2) 0.79496(14) 0.0379(5) Uani 1.000000 . . .
H36 H 0.10896(19) 0.5573(2) 0.80596(14) 0.0455(6) Uiso 1.000000 R . .
C28 C 0.4743(2) 0.67921(19) 0.45903(14) 0.0393(5) Uani 1.000000 . . .
H28 H 0.4638(2) 0.65044(19) 0.41899(14) 0.0472(6) Uiso 1.000000 R . .
C42 C 0.9141(2) 0.4789(2) 0.94438(16) 0.0430(5) Uani 1.000000 . . .
H42 H 0.9489(2) 0.4498(2) 0.99070(16) 0.0516(6) Uiso 1.000000 R . .
C46 C 0.7426(2) 0.81811(18) 0.64045(16) 0.0394(5) Uani 1.000000 . . .
H46 H 0.6788(2) 0.85178(18) 0.68812(16) 0.0473(6) Uiso 1.000000 R . .
C35 C 0.2308(2) 0.40657(19) 0.80576(14) 0.0389(5) Uani 1.000000 . . .
H35 H 0.1795(2) 0.36852(19) 0.82331(14) 0.0466(6) Uiso 1.000000 R . .
C16 C 0.9504(2) 0.11306(18) 0.25288(15) 0.0414(5) Uani 1.000000 . . .
H16 H 0.9779(2) 0.07480(18) 0.20440(15) 0.0497(6) Uiso 1.000000 R . .
C17 C 0.8507(2) 0.10846(17) 0.32438(15) 0.0379(5) Uani 1.000000 . . .
H17 H 0.8096(2) 0.06769(17) 0.32454(15) 0.0455(6) Uiso 1.000000 R . .
C34 C 0.3470(2) 0.35000(18) 0.79098(14) 0.0363(5) Uani 1.000000 . . .
H34 H 0.3757(2) 0.27315(18) 0.79825(14) 0.0436(6) Uiso 1.000000 R . .
C49 C 0.93174(19) 0.7217(2) 0.50253(15) 0.0429(5) Uani 1.000000 . . .
H49 H 0.99761(19) 0.6884(2) 0.45586(15) 0.0515(6) Uiso 1.000000 R . .
C24 C 0.7421(2) -0.04895(17) 0.95753(14) 0.0406(5) Uani 1.000000 . . .
H24 H 0.7940(2) -0.03174(17) 0.97055(14) 0.0487(6) Uiso 1.000000 R . .
C41 C 0.9050(2) 0.41024(19) 0.90447(17) 0.0426(5) Uani 1.000000 . . .
H41 H 0.9366(2) 0.33394(19) 0.92132(17) 0.0511(6) Uiso 1.000000 R . .
C48 C 0.8909(2) 0.8329(2) 0.49661(16) 0.0467(6) Uani 1.000000 . . .
H48 H 0.9279(2) 0.8760(2) 0.44565(16) 0.0561(7) Uiso 1.000000 R . .
C30 C 0.5162(3) 0.8140(2) 0.48657(16) 0.0520(6) Uani 1.000000 . . .
H30 H 0.5344(3) 0.8785(2) 0.46555(16) 0.0624(8) Uiso 1.000000 R . .
C23 C 0.7164(3) -0.14294(18) 1.00389(15) 0.0509(6) Uani 1.000000 . . .
H23 H 0.7524(3) -0.19087(18) 1.04759(15) 0.0611(8) Uiso 1.000000 R . .
C31 C 0.5055(2) 0.76174(19) 0.57626(14) 0.0400(5) Uani 1.000000 . . .
H31 H 0.5167(2) 0.79049(19) 0.61585(14) 0.0480(6) Uiso 1.000000 R . .
C29 C 0.5007(2) 0.7729(2) 0.42787(15) 0.0491(6) Uani 1.000000 . . .
H29 H 0.5082(2) 0.8087(2) 0.36677(15) 0.0589(7) Uiso 1.000000 R . .
C47 C 0.7963(2) 0.8809(2) 0.56493(18) 0.0486(6) Uani 1.000000 . . .
H47 H 0.7675(2) 0.9574(2) 0.56050(18) 0.0583(7) Uiso 1.000000 R . .
C21 C 0.5884(2) -0.09925(19) 0.92251(16) 0.0467(6) Uani 1.000000 . . .
H21 H 0.5347(2) -0.11587(19) 0.91144(16) 0.0560(7) Uiso 1.000000 R . .
C22 C 0.6393(3) -0.16674(19) 0.98678(16) 0.0533(7) Uani 1.000000 . . .
H22 H 0.6211(3) -0.23022(19) 1.01961(16) 0.0640(8) Uiso 1.000000 R . .
O3 O 0.4706(10) 0.9697(7) 0.7029(7) 0.050(3) Uani 0.223(13) D U 1
O1 O 0.2766(16) 0.9981(12) 0.7500(11) 0.062(4) Uani 0.223(13) D U 1
Cl1a Cl 0.3691(3) 1.0070(3) 0.7765(3) 0.0512(7) Uani 0.777(13) D U 2
O2a O 0.3555(7) 0.9277(5) 0.8567(4) 0.0631(14) Uani 0.777(13) D U 2
O4a O 0.3124(6) 1.1126(4) 0.7961(5) 0.0878(19) Uani 0.777(13) D U 2
O3a O 0.4915(3) 0.9959(4) 0.7332(4) 0.092(2) Uani 0.777(13) D U 2
O1a O 0.3335(7) 0.9950(4) 0.7116(5) 0.0977(18) Uani 0.777(13) D U 2

loop_
_atom_site_aniso_label
_atom_site_aniso_U_11
_atom_site_aniso_U_22
_atom_site_aniso_U_33
_atom_site_aniso_U_12
_atom_site_aniso_U_13
_atom_site_aniso_U_23
Cu1 0.02885(14) 0.02179(13) 0.01964(13) -0.01137(10) -0.00843(10) -0.00623(10)
P1 0.0270(2) 0.0251(2) 0.0170(2) -0.01273(17) -0.00889(16) -0.00358(16)
P2 0.0273(2) 0.0236(2) 0.0189(2) -0.01300(17) -0.00749(17) -0.00567(16)
Cl1 0.035(3) 0.022(2) 0.052(3) -0.0136(15) -0.0081(18) -0.0027(17)
N1 0.0303(8) 0.0236(7) 0.0188(7) -0.0127(6) -0.0080(6) -0.0046(6)
N2 0.0280(7) 0.0249(7) 0.0185(7) -0.0112(6) -0.0084(6) -0.0060(6)
N3 0.0284(7) 0.0268(7) 0.0184(7) -0.0130(6) -0.0079(6) -0.0052(6)
C5 0.0242(8) 0.0233(8) 0.0194(8) -0.0104(7) -0.0077(6) -0.0058(6)
O2 0.049(6) 0.024(3) 0.051(3) -0.013(2) -0.009(2) -0.0021(18)
C52 0.0287(9) 0.0328(9) 0.0180(8) -0.0156(7) -0.0078(7) -0.0060(7)
C51 0.0278(9) 0.0274(8) 0.0152(7) -0.0119(7) -0.0046(6) -0.0077(6)
C9 0.0251(8) 0.0230(8) 0.0192(8) -0.0103(7) -0.0084(6) -0.0048(6)
C32 0.0328(9) 0.0326(9) 0.0163(8) -0.0182(8) -0.0104(7) -0.0016(7)
C4 0.0259(8) 0.0253(8) 0.0197(8) -0.0108(7) -0.0084(7) -0.0050(7)
C38 0.0306(9) 0.0237(8) 0.0210(8) -0.0128(7) -0.0075(7) -0.0059(7)
C12 0.0354(10) 0.0297(9) 0.0172(8) -0.0135(8) -0.0088(7) -0.0065(7)
C25 0.0286(9) 0.0259(8) 0.0209(8) -0.0103(7) -0.0095(7) -0.0055(7)
C53 0.0293(9) 0.0333(9) 0.0174(8) -0.0177(7) -0.0054(7) -0.0069(7)
C39 0.0258(8) 0.0305(9) 0.0225(8) -0.0133(7) -0.0075(7) -0.0050(7)
C13 0.0337(9) 0.0267(9) 0.0186(8) -0.0104(7) -0.0107(7) -0.0058(7)
C10 0.0349(10) 0.0254(9) 0.0208(9) -0.0121(7) -0.0094(7) -0.0024(7)
C6 0.0345(9) 0.0240(8) 0.0231(9) -0.0109(7) -0.0087(7) -0.0084(7)
C8 0.0305(9) 0.0237(8) 0.0201(8) -0.0104(7) -0.0091(7) -0.0047(7)
C37 0.0340(10) 0.0377(10) 0.0244(9) -0.0177(8) -0.0123(8) 0.0005(8)
C3 0.0288(9) 0.0290(9) 0.0193(8) -0.0128(7) -0.0086(7) -0.0067(7)
C11 0.0398(10) 0.0300(9) 0.0175(8) -0.0140(8) -0.0089(7) -0.0044(7)
C33 0.0353(10) 0.0333(10) 0.0250(9) -0.0168(8) -0.0107(8) -0.0043(7)
C26 0.0277(9) 0.0319(9) 0.0204(8) -0.0135(7) -0.0078(7) -0.0029(7)
C45 0.0310(9) 0.0322(9) 0.0238(9) -0.0173(8) -0.0103(7) -0.0031(7)
O4 0.023(3) 0.023(2) 0.054(4) -0.0138(17) -0.007(3) -0.0018(18)
C1 0.0372(10) 0.0246(8) 0.0192(8) -0.0149(7) -0.0082(7) -0.0029(7)
C2 0.0381(10) 0.0294(9) 0.0183(8) -0.0162(8) -0.0087(7) -0.0031(7)
C19 0.0447(11) 0.0255(9) 0.0189(8) -0.0136(8) -0.0036(8) -0.0056(7)
C14 0.0358(10) 0.0337(10) 0.0239(9) -0.0130(8) -0.0099(8) -0.0079(8)
C7 0.0379(10) 0.0222(8) 0.0235(9) -0.0115(7) -0.0107(7) -0.0047(7)
C27 0.0369(10) 0.0352(10) 0.0216(9) -0.0135(8) -0.0110(8) -0.0049(8)
C50 0.0326(10) 0.0396(11) 0.0291(10) -0.0160(8) -0.0092(8) -0.0036(8)
C44 0.0326(10) 0.0346(10) 0.0321(10) -0.0156(8) -0.0115(8) -0.0098(8)
C18 0.0403(10) 0.0296(9) 0.0246(9) -0.0149(8) -0.0123(8) -0.0058(7)
C15 0.0428(11) 0.0397(11) 0.0251(10) -0.0115(9) -0.0049(8) -0.0132(8)
C40 0.0352(10) 0.0308(10) 0.0388(11) -0.0128(8) -0.0163(9) -0.0074(8)
C20 0.0530(13) 0.0305(10) 0.0279(10) -0.0192(9) -0.0054(9) -0.0106(8)
C43 0.0380(11) 0.0506(13) 0.0399(12) -0.0173(10) -0.0174(9) -0.0158(10)
C36 0.0349(11) 0.0563(13) 0.0294(10) -0.0247(10) -0.0149(8) 0.0030(9)
C28 0.0493(12) 0.0509(13) 0.0207(9) -0.0165(10) -0.0145(9) -0.0067(9)
C42 0.0435(12) 0.0558(14) 0.0403(12) -0.0184(11) -0.0264(10) -0.0024(10)
C46 0.0456(12) 0.0349(11) 0.0407(12) -0.0240(9) -0.0069(10) -0.0052(9)
C35 0.0502(13) 0.0547(13) 0.0281(10) -0.0385(11) -0.0152(9) 0.0048(9)
C16 0.0584(14) 0.0384(11) 0.0307(11) -0.0116(10) -0.0141(10) -0.0178(9)
C17 0.0567(13) 0.0352(10) 0.0357(11) -0.0179(10) -0.0226(10) -0.0103(9)
C34 0.0543(13) 0.0377(11) 0.0282(10) -0.0304(10) -0.0129(9) 0.0002(8)
C49 0.0369(11) 0.0638(15) 0.0282(11) -0.0255(11) -0.0065(9) -0.0019(10)
C24 0.0614(14) 0.0300(10) 0.0259(10) -0.0161(10) -0.0119(10) -0.0018(8)
C41 0.0443(12) 0.0374(11) 0.0513(14) -0.0143(10) -0.0270(11) 0.0018(10)
C48 0.0518(13) 0.0559(14) 0.0370(12) -0.0369(12) -0.0141(10) 0.0121(10)
C30 0.0780(18) 0.0538(14) 0.0327(12) -0.0440(14) -0.0183(12) 0.0124(10)
C23 0.0840(18) 0.0301(11) 0.0264(11) -0.0181(12) -0.0130(11) 0.0013(9)
C31 0.0588(14) 0.0467(12) 0.0272(10) -0.0338(11) -0.0159(10) 0.0026(9)
C29 0.0635(15) 0.0599(15) 0.0198(10) -0.0289(13) -0.0129(10) 0.0081(10)
C47 0.0566(14) 0.0390(12) 0.0558(15) -0.0316(11) -0.0173(12) 0.0049(11)
C21 0.0677(16) 0.0383(12) 0.0351(12) -0.0300(11) 0.0021(11) -0.0166(10)
C22 0.093(2) 0.0316(11) 0.0284(11) -0.0337(12) 0.0019(12) -0.0081(9)
O3 0.041(4) 0.034(3) 0.051(4) -0.0048(18) -0.007(2) -0.0003(19)
O1 0.105(11) 0.062(6) 0.055(8) -0.046(7) -0.051(7) 0.005(6)
Cl1a 0.0670(12) 0.0313(9) 0.0558(11) -0.0092(6) -0.0276(8) -0.0085(7)
O2a 0.074(3) 0.043(2) 0.0626(18) -0.0310(16) -0.0081(17) -0.0013(14)
O4a 0.158(5) 0.0323(18) 0.102(4) -0.010(2) -0.090(4) -0.015(2)
O3a 0.063(2) 0.085(3) 0.104(3) -0.0325(17) -0.0268(18) 0.025(2)
O1a 0.157(5) 0.090(3) 0.092(4) -0.061(3) -0.051(4) -0.033(3)

loop_
_atom_type_symbol
_atom_type_scat_dispersion_real
_atom_type_scat_dispersion_imag
_atom_type_scat_Cromer_Mann_a1
_atom_type_scat_Cromer_Mann_a2
_atom_type_scat_Cromer_Mann_a3
_atom_type_scat_Cromer_Mann_a4
_atom_type_scat_Cromer_Mann_b1
_atom_type_scat_Cromer_Mann_b2
_atom_type_scat_Cromer_Mann_b3
_atom_type_scat_Cromer_Mann_b4
_atom_type_scat_Cromer_Mann_c
_atom_type_scat_source
_atom_type_scat_dispersion_source
C 0.01920 0.00962 2.31000 1.02000 1.58860 0.86500 20.84390 10.20750 0.56870 51.65120 0.215599998832 'International Tables Volume C Table 6.1.1.4 (pp. 500-502)' 'Henke, Gullikson and Davis, At. Data and Nucl. Data Tables, 1993, 54, 2'
Cl 0.36843 0.69943 11.46040 7.19640 6.25560 1.64550 0.01040 1.16620 18.51940 47.77840 -9.55739974976 'International Tables Volume C Table 6.1.1.4 (pp. 500-502)' 'Henke, Gullikson and Davis, At. Data and Nucl. Data Tables, 1993, 54, 2'
H 0.00000 0.00000 0.49300 0.32291 0.14019 0.04081 10.51090 26.12570 3.14236 57.79970 0.0030380000826 'International Tables Volume C Table 6.1.1.4 (pp. 500-502)' 'Henke, Gullikson and Davis, At. Data and Nucl. Data Tables, 1993, 54, 2'
O 0.05239 0.03377 3.04850 2.28680 1.54630 0.86700 13.27710 5.70110 0.32390 32.90890 0.250800013542 'International Tables Volume C Table 6.1.1.4 (pp. 500-502)' 'Henke, Gullikson and Davis, At. Data and Nucl. Data Tables, 1993, 54, 2'
N 0.03256 0.01839 12.21260 3.13220 2.01250 1.16630 0.00570 9.89330 28.99750 0.58260 -11.5290002823 'International Tables Volume C Table 6.1.1.4 (pp. 500-502)' 'Henke, Gullikson and Davis, At. Data and Nucl. Data Tables, 1993, 54, 2'
P 0.30360 0.43703 6.43450 4.17910 1.78000 1.49080 1.90670 27.15700 0.52600 68.16450 1.11489999294 'International Tables Volume C Table 6.1.1.4 (pp. 500-502)' 'Henke, Gullikson and Davis, At. Data and Nucl. Data Tables, 1993, 54, 2'
Cu -1.96878 0.60861 13.33800 7.16760 5.61580 1.67350 3.58280 0.24700 11.39660 64.81260 1.19099998474 'International Tables Volume C Table 6.1.1.4 (pp. 500-502)' 'Henke, Gullikson and Davis, At. Data and Nucl. Data Tables, 1993, 54, 2'

loop_
_geom_angle_atom_site_label_1
_geom_angle_atom_site_label_2
_geom_angle_atom_site_label_3
_geom_angle
_geom_angle_site_symmetry_1
_geom_angle_site_symmetry_3
_geom_angle_publ_flag
P2 Cu1 P1 103.201(18) . . ?
N1 Cu1 P1 106.04(4) . . ?
N1 Cu1 P2 129.35(4) . . ?
N2 Cu1 P1 113.34(4) . . ?
N2 Cu1 P2 122.90(4) . . ?
N2 Cu1 N1 80.78(6) . . ?
C32 P1 Cu1 122.88(6) . . ?
C25 P1 Cu1 109.88(6) . . ?
C25 P1 C32 104.85(8) . . ?
C26 P1 Cu1 108.30(6) . . ?
C26 P1 C32 104.04(8) . . ?
C26 P1 C25 105.57(8) . . ?
C38 P2 Cu1 107.61(6) . . ?
C39 P2 Cu1 117.42(6) . . ?
C39 P2 C38 103.88(8) . . ?
C45 P2 Cu1 120.00(6) . . ?
C45 P2 C38 102.53(8) . . ?
C45 P2 C39 103.35(8) . . ?
O4 Cl1 O2 105.9(14) . . ?
O3 Cl1 O2 106.3(12) . . ?
O3 Cl1 O4 123.0(9) . . ?
O1 Cl1 O2 104.8(11) . . ?
O1 Cl1 O4 106.1(10) . . ?
O1 Cl1 O3 109.4(11) . . ?
C5 N1 Cu1 112.18(11) . . ?
C1 N1 Cu1 129.80(12) . . ?
C1 N1 C5 117.53(15) . . ?
C9 N2 Cu1 112.51(11) . . ?
C12 N2 Cu1 128.93(12) . . ?
C12 N2 C9 117.66(15) . . ?
C38 N3 C51 118.93(14) . . ?
C25 N3 C51 119.12(14) . . ?
C25 N3 C38 115.28(14) . . ?
C9 C5 N1 116.31(15) . . ?
C4 C5 N1 123.40(15) . . ?
C4 C5 C9 120.29(15) . . ?
C51 C52 H52 119.22(10) . . ?
C53 C52 H52 119.22(10) 2_667 . ?
C53 C52 C51 121.56(16) 2_667 . ?
C52 C51 N3 122.47(16) . . ?
C53 C51 N3 120.92(16) . . ?
C53 C51 C52 116.56(16) . . ?
C5 C9 N2 116.79(15) . . ?
C8 C9 N2 123.16(15) . . ?
C8 C9 C5 120.04(15) . . ?
C37 C32 P1 122.21(14) . . ?
C33 C32 P1 118.81(14) . . ?
C33 C32 C37 118.98(17) . . ?
C6 C4 C5 118.10(16) . . ?
C3 C4 C5 117.86(16) . . ?
C3 C4 C6 124.02(16) . . ?
N3 C38 P2 114.99(12) . . ?
H38a C38 P2 108.52(6) . . ?
H38a C38 N3 108.52(9) . . ?
H38b C38 P2 108.52(6) . . ?
H38b C38 N3 108.52(9) . . ?
H38b C38 H38a 107.5 . . ?
H12 C12 N2 118.46(10) . . ?
C11 C12 N2 123.08(17) . . ?
C11 C12 H12 118.46(10) . . ?
N3 C25 P1 113.08(12) . . ?
H25a C25 P1 108.97(6) . . ?
H25a C25 N3 108.97(9) . . ?
H25b C25 P1 108.97(6) . . ?
H25b C25 N3 108.97(9) . . ?
H25b C25 H25a 107.8 . . ?
C51 C53 C52 121.88(16) . 2_667 ?
H53 C53 C52 119.06(10) . 2_667 ?
H53 C53 C51 119.06(10) . . ?
C44 C39 P2 122.28(14) . . ?
C40 C39 P2 118.80(14) . . ?
C40 C39 C44 118.65(17) . . ?
C14 C13 C3 119.10(16) . . ?
C18 C13 C3 121.82(17) . . ?
C18 C13 C14 119.01(17) . . ?
C11 C10 C8 117.83(16) . . ?
C19 C10 C8 122.76(16) . . ?
C19 C10 C11 119.31(16) . . ?
H6 C6 C4 119.20(10) . . ?
C7 C6 C4 121.59(17) . . ?
C7 C6 H6 119.20(11) . . ?
C10 C8 C9 117.71(16) . . ?
C7 C8 C9 118.14(16) . . ?
C7 C8 C10 124.12(16) . . ?
H37 C37 C32 120.00(11) . . ?
C36 C37 C32 119.99(19) . . ?
C36 C37 H37 120.00(13) . . ?
C13 C3 C4 122.83(16) . . ?
C2 C3 C4 117.57(16) . . ?
C2 C3 C13 119.60(16) . . ?
C10 C11 C12 120.24(17) . . ?
H11 C11 C12 119.88(10) . . ?
H11 C11 C10 119.88(11) . . ?
H33 C33 C32 119.57(11) . . ?
C34 C33 C32 120.86(19) . . ?
C34 C33 H33 119.57(13) . . ?
C27 C26 P1 119.93(14) . . ?
C31 C26 P1 120.84(15) . . ?
C31 C26 C27 118.62(18) . . ?
C50 C45 P2 117.33(15) . . ?
C46 C45 P2 124.00(15) . . ?
C46 C45 C50 118.67(18) . . ?
H1 C1 N1 118.50(10) . . ?
C2 C1 N1 123.00(16) . . ?
C2 C1 H1 118.50(10) . . ?
C1 C2 C3 120.62(16) . . ?
H2 C2 C3 119.69(10) . . ?
H2 C2 C1 119.69(10) . . ?
C20 C19 C10 119.31(18) . . ?
C24 C19 C10 120.62(19) . . ?
C24 C19 C20 119.65(19) . . ?
H14 C14 C13 119.85(11) . . ?
C15 C14 C13 120.30(19) . . ?
C15 C14 H14 119.85(13) . . ?
C8 C7 C6 121.50(16) . . ?
H7 C7 C6 119.25(11) . . ?
H7 C7 C8 119.25(10) . . ?
H27 C27 C26 119.71(11) . . ?
C28 C27 C26 120.58(19) . . ?
C28 C27 H27 119.71(13) . . ?
H50 C50 C45 119.78(11) . . ?
C49 C50 C45 120.4(2) . . ?
C49 C50 H50 119.78(14) . . ?
H44 C44 C39 119.83(11) . . ?
C43 C44 C39 120.34(19) . . ?
C43 C44 H44 119.83(13) . . ?
H18 C18 C13 119.75(11) . . ?
C17 C18 C13 120.50(19) . . ?
C17 C18 H18 119.75(13) . . ?
H15 C15 C14 119.90(13) . . ?
C16 C15 C14 120.2(2) . . ?
C16 C15 H15 119.90(12) . . ?
H40 C40 C39 119.54(11) . . ?
C41 C40 C39 120.93(19) . . ?
C41 C40 H40 119.54(13) . . ?
H20 C20 C19 120.08(12) . . ?
C21 C20 C19 119.8(2) . . ?
C21 C20 H20 120.08(16) . . ?
H43 C43 C44 119.88(13) . . ?
C42 C43 C44 120.2(2) . . ?
C42 C43 H43 119.88(13) . . ?
H36 C36 C37 119.81(13) . . ?
C35 C36 C37 120.4(2) . . ?
C35 C36 H36 119.81(12) . . ?
H28 C28 C27 119.70(13) . . ?
C29 C28 C27 120.6(2) . . ?
C29 C28 H28 119.70(13) . . ?
H42 C42 C43 120.01(13) . . ?
C41 C42 C43 120.0(2) . . ?
C41 C42 H42 120.01(13) . . ?
H46 C46 C45 119.89(12) . . ?
C47 C46 C45 120.2(2) . . ?
C47 C46 H46 119.89(15) . . ?
H35 C35 C36 119.97(12) . . ?
C34 C35 C36 120.06(19) . . ?
C34 C35 H35 119.97(12) . . ?
H16 C16 C15 119.94(12) . . ?
C17 C16 C15 120.12(19) . . ?
C17 C16 H16 119.94(12) . . ?
C16 C17 C18 119.9(2) . . ?
H17 C17 C18 120.07(13) . . ?
H17 C17 C16 120.07(12) . . ?
C35 C34 C33 119.7(2) . . ?
H34 C34 C33 120.15(13) . . ?
H34 C34 C35 120.15(12) . . ?
H49 C49 C50 119.79(14) . . ?
C48 C49 C50 120.4(2) . . ?
C48 C49 H49 119.79(13) . . ?
H24 C24 C19 120.27(13) . . ?
C23 C24 C19 119.5(2) . . ?
C23 C24 H24 120.27(16) . . ?
C42 C41 C40 119.8(2) . . ?
H41 C41 C40 120.12(13) . . ?
H41 C41 C42 120.12(13) . . ?
H48 C48 C49 120.16(13) . . ?
C47 C48 C49 119.7(2) . . ?
C47 C48 H48 120.16(13) . . ?
C31 C30 H30 119.71(14) . . ?
C29 C30 H30 119.71(13) . . ?
C29 C30 C31 120.6(2) . . ?
H23 C23 C24 119.80(16) . . ?
C22 C23 C24 120.4(2) . . ?
C22 C23 H23 119.80(14) . . ?
C30 C31 C26 120.3(2) . . ?
H31 C31 C26 119.84(12) . . ?
H31 C31 C30 119.84(14) . . ?
C30 C29 C28 119.3(2) . . ?
H29 C29 C28 120.34(13) . . ?
H29 C29 C30 120.34(13) . . ?
C48 C47 C46 120.5(2) . . ?
H47 C47 C46 119.73(15) . . ?
H47 C47 C48 119.73(13) . . ?
H21 C21 C20 119.89(16) . . ?
C22 C21 C20 120.2(2) . . ?
C22 C21 H21 119.89(15) . . ?
C21 C22 C23 120.4(2) . . ?
H22 C22 C23 119.82(14) . . ?
H22 C22 C21 119.82(15) . . ?
O4a Cl1a O2a 111.9(5) . . ?
O3a Cl1a O2a 109.6(4) . . ?
O3a Cl1a O4a 105.0(4) . . ?
O1a Cl1a O2a 112.2(4) . . ?
O1a Cl1a O4a 110.5(4) . . ?
O1a Cl1a O3a 107.2(4) . . ?

loop_
_geom_bond_atom_site_label_1
_geom_bond_atom_site_label_2
_geom_bond_distance
_geom_bond_site_symmetry_2
_geom_bond_publ_flag
Cu1 P1 2.2575(5) . ?
Cu1 P2 2.2130(5) . ?
Cu1 N1 2.0658(15) . ?
Cu1 N2 2.0461(15) . ?
P1 C32 1.8270(18) . ?
P1 C25 1.8796(18) . ?
P1 C26 1.8256(18) . ?
P2 C38 1.8800(18) . ?
P2 C39 1.8256(18) . ?
P2 C45 1.8269(18) . ?
Cl1 O2 1.50(2) . ?
Cl1 O4 1.439(17) . ?
Cl1 O3 1.361(13) . ?
Cl1 O1 1.470(15) . ?
N1 C5 1.367(2) . ?
N1 C1 1.325(2) . ?
N2 C9 1.362(2) . ?
N2 C12 1.334(2) . ?
N3 C51 1.404(2) . ?
N3 C38 1.453(2) . ?
N3 C25 1.447(2) . ?
C5 C9 1.444(2) . ?
C5 C4 1.407(2) . ?
C52 H52 0.9500 . ?
C52 C51 1.400(2) . ?
C52 C53 1.386(3) 2_667 ?
C51 C53 1.406(2) . ?
C9 C8 1.411(2) . ?
C32 C37 1.401(3) . ?
C32 C33 1.390(3) . ?
C4 C6 1.436(2) . ?
C4 C3 1.422(2) . ?
C38 H38a 0.9900 . ?
C38 H38b 0.9900 . ?
C12 H12 0.9500 . ?
C12 C11 1.394(3) . ?
C25 H25a 0.9900 . ?
C25 H25b 0.9900 . ?
C53 H53 0.9500 . ?
C39 C44 1.401(3) . ?
C39 C40 1.388(3) . ?
C13 C3 1.490(2) . ?
C13 C14 1.400(3) . ?
C13 C18 1.393(3) . ?
C10 C8 1.423(2) . ?
C10 C11 1.385(3) . ?
C10 C19 1.485(2) . ?
C6 H6 0.9500 . ?
C6 C7 1.357(3) . ?
C8 C7 1.436(2) . ?
C37 H37 0.9500 . ?
C37 C36 1.386(3) . ?
C3 C2 1.382(3) . ?
C11 H11 0.9500 . ?
C33 H33 0.9500 . ?
C33 C34 1.389(3) . ?
C26 C27 1.394(3) . ?
C26 C31 1.395(3) . ?
C45 C50 1.398(3) . ?
C45 C46 1.393(3) . ?
C1 H1 0.9500 . ?
C1 C2 1.399(3) . ?
C2 H2 0.9500 . ?
C19 C20 1.396(3) . ?
C19 C24 1.391(3) . ?
C14 H14 0.9500 . ?
C14 C15 1.390(3) . ?
C7 H7 0.9500 . ?
C27 H27 0.9500 . ?
C27 C28 1.390(3) . ?
C50 H50 0.9500 . ?
C50 C49 1.385(3) . ?
C44 H44 0.9500 . ?
C44 C43 1.380(3) . ?
C18 H18 0.9500 . ?
C18 C17 1.393(3) . ?
C15 H15 0.9500 . ?
C15 C16 1.383(3) . ?
C40 H40 0.9500 . ?
C40 C41 1.386(3) . ?
C20 H20 0.9500 . ?
C20 C21 1.388(3) . ?
C43 H43 0.9500 . ?
C43 C42 1.387(3) . ?
C36 H36 0.9500 . ?
C36 C35 1.388(3) . ?
C28 H28 0.9500 . ?
C28 C29 1.381(3) . ?
C42 H42 0.9500 . ?
C42 C41 1.383(3) . ?
C46 H46 0.9500 . ?
C46 C47 1.392(3) . ?
C35 H35 0.9500 . ?
C35 C34 1.384(3) . ?
C16 H16 0.9500 . ?
C16 C17 1.389(3) . ?
C17 H17 0.9500 . ?
C34 H34 0.9500 . ?
C49 H49 0.9500 . ?
C49 C48 1.381(4) . ?
C24 H24 0.9500 . ?
C24 C23 1.394(3) . ?
C41 H41 0.9500 . ?
C48 H48 0.9500 . ?
C48 C47 1.377(4) . ?
C30 H30 0.9500 . ?
C30 C31 1.394(3) . ?
C30 C29 1.384(4) . ?
C23 H23 0.9500 . ?
C23 C22 1.376(4) . ?
C31 H31 0.9500 . ?
C29 H29 0.9500 . ?
C47 H47 0.9500 . ?
C21 H21 0.9500 . ?
C21 C22 1.373(4) . ?
C22 H22 0.9500 . ?
Cl1a O2a 1.423(6) . ?
Cl1a O4a 1.402(6) . ?
Cl1a O3a 1.474(5) . ?
Cl1a O1a 1.416(6) . ?

loop_
_restr_equal_distance_atom_site_label_1
_restr_equal_distance_atom_site_label_2
_restr_equal_distance_site_symmetry_2
_restr_equal_distance_class_id
Cl1 O2 1 1
Cl1 O4 1 2
Cl1 O3 1 3
Cl1 O1 1 4
O2 O4 1 5
O2 O3 1 6
O2 O1 1 7
O4 O3 1 8
O4 O1 1 9
O3 O1 1 10
Cl1a O2a 1 1
Cl1a O4a 1 2
Cl1a O3a 1 3
Cl1a O1a 1 4
O2a O4a 1 5
O2a O3a 1 6
O2a O1a 1 7
O4a O3a 1 8
O4a O1a 1 9
O3a O1a 1 10

loop_
_restr_equal_distance_class_class_id
_restr_equal_distance_class_target_weight_param
_restr_equal_distance_class_average
_restr_equal_distance_class_esd
_restr_equal_distance_class_diff_max
1 0.0200 1.4640 0.0410 0.0410
2 0.0200 1.4206 0.0185 0.0185
3 0.0200 1.4179 0.0565 0.0565
4 0.0200 1.4427 0.0270 0.0270
5 0.0400 2.3454 0.0050 0.0050
6 0.0400 2.3314 0.0368 0.0368
7 0.0400 2.3567 0.0007 0.0007
8 0.0400 2.3722 0.0889 0.0889
9 0.0400 2.3201 0.0045 0.0045
10 0.0400 2.3189 0.0081 0.0081

loop_
_smtbx_masks_void_nr
_smtbx_masks_void_average_x
_smtbx_masks_void_average_y
_smtbx_masks_void_average_z
_smtbx_masks_void_volume
_smtbx_masks_void_count_electrons
_smtbx_masks_void_content
1 0.000 0.000 0.000 388.9 121.2 '3 DCM'

loop_
_restr_rigu_atom_site_label_1
_restr_rigu_atom_site_label_2
_restr_rigu_target_weight_param
_restr_rigu_u13_diff
_restr_rigu_u23_diff
_restr_rigu_u33_diff
Cl1 O2 0.001000 -0.002026 -0.000086 0.001490
Cl1 O2 0.010000 -0.002026 -0.000086 0.001490
Cl1 O4 0.001000 0.000412 0.001652 -0.001069
Cl1 O4 0.010000 0.000412 0.001652 -0.001069
Cl1 O3 0.001000 -0.000701 0.002438 -0.000179
Cl1 O3 0.010000 -0.000701 0.002438 -0.000179
O2 O4 0.010000 -0.000080 -0.002022 0.001065
O2 O4 0.001000 -0.000080 -0.002022 0.001065
O2 O3 0.001000 0.002782 -0.001271 0.000470
O2 O3 0.010000 0.002782 -0.001271 0.000470
O4 O3 0.001000 0.003844 -0.006615 -0.004549
O4 O3 0.010000 0.003844 -0.006615 -0.004549
